data_7126206
loop_
_publ_author_name
'Wu, Shaonan'
'Wang, Zhuo'
'Bao, Yinwei'
'Chen, Chen'
'Liu, Kun'
'Zhu, Bolin'

_publ_section_title
;
 A novel approach for rhodium(iii)-catalyzed C-H functionalization of
 2,2'-bipyridine derivatives with alkynes: a significant substituent
 effect.
;
_journal_issue 32
_journal_name_full 'Chemical communications (Cambridge, England)'
_journal_page_first 4408
_journal_page_last 4411
_journal_paper_doi 10.1039/d0cc01077d
_journal_volume 56
_journal_year 2020
_chemical_formula_sum 'C20 H21 Br Cl N2 Rh'
_chemical_formula_weight 507.66
_space_group_crystal_system triclinic
_space_group_IT_number 2
_space_group_name_Hall '-P 1'
_space_group_name_H-M_alt 'P -1'
_atom_sites_solution_hydrogens mixed
_audit_creation_method SHELXL-2013
_audit_update_record
;
2019-12-20 deposited with the CCDC.	2020-03-11 downloaded from the CCDC.
;
_cell_angle_alpha 65.119(5)
_cell_angle_beta 83.659(6)
_cell_angle_gamma 80.437(6)
_cell_formula_units_Z 2
_cell_length_a 8.968(3)
_cell_length_b 11.141(4)
_cell_length_c 11.249(3)
_cell_measurement_reflns_used 3448
_cell_measurement_temperature 296(2)
_cell_measurement_theta_max 28.49
_cell_measurement_theta_min 2.31
_cell_volume 1004.4(6)
_computing_cell_refinement 'Bruker SMART'
_computing_data_collection 'Bruker SMART'
_computing_data_reduction 'Bruker SAINT'
_computing_molecular_graphics 'Bruker SHELXTL'
_computing_publication_material 'Bruker SHELXTL'
_computing_structure_refinement 'SHELXL-2013 (Sheldrick, 2013)'
_computing_structure_solution 'Bruker SHELXTL'
_diffrn_ambient_temperature 296(2)
_diffrn_measured_fraction_theta_full 0.986
_diffrn_measured_fraction_theta_max 0.988
_diffrn_measurement_device_type 'CCD area detector'
_diffrn_measurement_method 'phi and omega scans'
_diffrn_radiation_type MoK\a
_diffrn_radiation_wavelength 0.71073
_diffrn_reflns_av_R_equivalents 0.0411
_diffrn_reflns_av_unetI/netI 0.0770
_diffrn_reflns_Laue_measured_fraction_full 0.986
_diffrn_reflns_Laue_measured_fraction_max 0.988
_diffrn_reflns_limit_h_max 11
_diffrn_reflns_limit_h_min -9
_diffrn_reflns_limit_k_max 13
_diffrn_reflns_limit_k_min -12
_diffrn_reflns_limit_l_max 14
_diffrn_reflns_limit_l_min -9
_diffrn_reflns_number 6337
_diffrn_reflns_point_group_measured_fraction_full 0.986
_diffrn_reflns_point_group_measured_fraction_max 0.988
_diffrn_reflns_theta_full 25.242
_diffrn_reflns_theta_max 26.497
_diffrn_reflns_theta_min 1.998
_exptl_absorpt_coefficient_mu 2.977
_exptl_absorpt_correction_type multi-scan
_exptl_absorpt_process_details SADABS
_exptl_crystal_colour ORANGE
_exptl_crystal_density_diffrn 1.679
_exptl_crystal_density_meas ?
_exptl_crystal_description BLOCK
_exptl_crystal_F_000 504
_exptl_crystal_size_max 0.220
_exptl_crystal_size_mid 0.210
_exptl_crystal_size_min 0.180
_exptl_transmission_factor_max 0.616
_exptl_transmission_factor_min 0.560
_refine_diff_density_max 1.426
_refine_diff_density_min -2.606
_refine_diff_density_rms 0.200
_refine_ls_extinction_method none
_refine_ls_goodness_of_fit_ref 1.078
_refine_ls_hydrogen_treatment constr
_refine_ls_matrix_type full
_refine_ls_number_parameters 226
_refine_ls_number_reflns 4117
_refine_ls_number_restraints 0
_refine_ls_restrained_S_all 1.078
_refine_ls_R_factor_all 0.0686
_refine_ls_R_factor_gt 0.0603
_refine_ls_shift/su_max 0.000
_refine_ls_shift/su_mean 0.000
_refine_ls_structure_factor_coef Fsqd
_refine_ls_weighting_details
; 
 w=1/[\s^2^(Fo^2^)+(0.1278P)^2^] 
 where P=(Fo^2^+2Fc^2^)/3 
;
_refine_ls_weighting_scheme calc
_refine_ls_wR_factor_gt 0.1799
_refine_ls_wR_factor_ref 0.1917
_reflns_Friedel_coverage 0.000
_reflns_number_gt 3473
_reflns_number_total 4117
_reflns_threshold_expression 'I > 2\s(I)'
_cod_data_source_file d0cc01077d2.cif
_cod_data_source_block n191212b
_cod_depositor_comments
;
The following automatic conversions were performed:

data item '_exptl_absorpt_correction_type' value 'MULTI-SCAN' was
changed to 'multi-scan' in accordance with the
/home/data/users/saulius/crontab/automatic-downloads/rss-feeds/RSC/lib/dictionaries/cif_core.dic
dictionary named 'cif_core.dic' version 2.4.2 last updated on
2011-04-26.

data item '_exptl_crystal_density_meas' value 'NONE' was changed to
'?' -- the value is perceived as not measured.

Automatic conversion script
Id: cif_fix_values 7556 2019-12-06 15:28:31Z antanas 

 Adding full bibliography for 7126203--7126207.cif.
;
_cod_original_cell_volume 1004.4(5)
_cod_database_code 7126206
_shelx_space_group_comment
; 
The symmetry employed for this shelxl refinement is uniquely defined 
by the following loop, which should always be used as a source of 
symmetry information in preference to the above space-group names. 
They are only intended as comments. 
;
_shelx_estimated_absorpt_t_min 0.560
_shelx_estimated_absorpt_t_max 0.616
_shelxl_version_number 2013-2

loop_
_space_group_symop_operation_xyz
'x, y, z'
'-x, -y, -z'

loop_
_atom_site_label
_atom_site_type_symbol
_atom_site_fract_x
_atom_site_fract_y
_atom_site_fract_z
_atom_site_U_iso_or_equiv
_atom_site_adp_type
_atom_site_occupancy
_atom_site_site_symmetry_order
_atom_site_calc_flag
_atom_site_refinement_flags_posn
_atom_site_refinement_flags_adp
_atom_site_refinement_flags_occupancy
_atom_site_disorder_assembly
_atom_site_disorder_group
Rh1 Rh 0.20683(5) 0.35384(4) 0.29188(4) 0.0268(2) Uani 1 1 d . . . . .
Br1 Br 0.25165(19) 0.02339(11) 0.93386(8) 0.1032(5) Uani 1 1 d . . . . .
Cl1 Cl -0.06249(18) 0.40512(16) 0.30289(15) 0.0415(4) Uani 1 1 d . . . . .
N1 N 0.1836(6) 0.1549(5) 0.3380(4) 0.0299(10) Uani 1 1 d . . . . .
N2 N 0.2268(7) 0.0610(6) 0.6790(5) 0.0431(13) Uani 1 1 d . . . . .
C1 C 0.4264(8) 0.3589(7) 0.1958(6) 0.0394(14) Uani 1 1 d . . . . .
C2 C 0.3250(7) 0.4239(6) 0.0897(5) 0.0343(13) Uani 1 1 d . . . . .
C3 C 0.2428(7) 0.5341(6) 0.1061(6) 0.0361(13) Uani 1 1 d . . . . .
C4 C 0.2926(8) 0.5419(7) 0.2196(6) 0.0416(15) Uani 1 1 d . . . . .
C5 C 0.4147(7) 0.4368(7) 0.2691(6) 0.0389(14) Uani 1 1 d . . . . .
C6 C 0.5391(9) 0.2380(8) 0.2151(8) 0.058(2) Uani 1 1 d . . . . .
H6A H 0.6373 0.2643 0.1822 0.087 Uiso 1 1 d R U . . .
H6B H 0.5093 0.1914 0.1684 0.087 Uiso 1 1 d R U . . .
H6C H 0.5428 0.1803 0.3068 0.087 Uiso 1 1 d R U . . .
C7 C 0.3185(9) 0.3826(8) -0.0201(6) 0.0460(16) Uani 1 1 d . . . . .
H7A H 0.2242 0.4216 -0.0621 0.069 Uiso 1 1 d R U . . .
H7B H 0.3264 0.2871 0.0140 0.069 Uiso 1 1 d R U . . .
H7C H 0.4007 0.4128 -0.0828 0.069 Uiso 1 1 d R U . . .
C8 C 0.1201(9) 0.6312(7) 0.0227(7) 0.0525(18) Uani 1 1 d . . . . .
H8A H 0.0895 0.5970 -0.0349 0.079 Uiso 1 1 d R U . . .
H8B H 0.1570 0.7150 -0.0284 0.079 Uiso 1 1 d R U . . .
H8C H 0.0350 0.6438 0.0779 0.079 Uiso 1 1 d R U . . .
C9 C 0.2447(11) 0.6539(8) 0.2614(8) 0.064(2) Uani 1 1 d . . . . .
H9A H 0.2673 0.6245 0.3516 0.095 Uiso 1 1 d R U . . .
H9B H 0.1378 0.6814 0.2516 0.095 Uiso 1 1 d R U . . .
H9C H 0.2983 0.7278 0.2079 0.095 Uiso 1 1 d R U . . .
C10 C 0.5161(10) 0.4132(10) 0.3766(8) 0.065(2) Uani 1 1 d . . . . .
H10A H 0.4568 0.3969 0.4570 0.097 Uiso 1 1 d R U . . .
H10B H 0.5657 0.4906 0.3538 0.097 Uiso 1 1 d R U . . .
H10C H 0.5908 0.3372 0.3876 0.097 Uiso 1 1 d R U . . .
C11 C 0.1534(8) 0.1078(7) 0.2526(6) 0.0401(14) Uani 1 1 d . . . . .
H11 H 0.1394 0.1674 0.1658 0.048 Uiso 1 1 calc R U . . .
C12 C 0.1424(8) -0.0242(7) 0.2873(6) 0.0437(15) Uani 1 1 d . . . . .
H12 H 0.1230 -0.0534 0.2250 0.052 Uiso 1 1 calc R U . . .
C13 C 0.1607(9) -0.1131(7) 0.4168(7) 0.0464(16) Uani 1 1 d . . . . .
H13 H 0.1545 -0.2032 0.4431 0.056 Uiso 1 1 calc R U . . .
C14 C 0.1880(8) -0.0655(6) 0.5059(6) 0.0385(14) Uani 1 1 d . . . . .
H14 H 0.1997 -0.1235 0.5936 0.046 Uiso 1 1 calc R U . . .
C15 C 0.1983(7) 0.0695(6) 0.4648(5) 0.0320(12) Uani 1 1 d . . . . .
C16 C 0.2138(7) 0.1362(6) 0.5494(5) 0.0327(13) Uani 1 1 d . . . . .
C17 C 0.2050(7) 0.2749(6) 0.4886(5) 0.0314(12) Uani 1 1 d . . . . .
C18 C 0.1995(8) 0.3401(7) 0.5718(6) 0.0424(15) Uani 1 1 d . . . . .
H18 H 0.1889 0.4328 0.5377 0.051 Uiso 1 1 calc R U . . .
C19 C 0.2102(10) 0.2647(8) 0.7056(7) 0.0518(19) Uani 1 1 d . . . . .
H19 H 0.2052 0.3053 0.7635 0.062 Uiso 1 1 calc R U . . .
C20 C 0.2281(10) 0.1288(7) 0.7496(6) 0.0513(18) Uani 1 1 d . . . . .

loop_
_atom_site_aniso_label
_atom_site_aniso_U_11
_atom_site_aniso_U_22
_atom_site_aniso_U_33
_atom_site_aniso_U_23
_atom_site_aniso_U_13
_atom_site_aniso_U_12
Rh1 0.0329(3) 0.0224(3) 0.0258(3) -0.01079(19) -0.00207(18) -0.00234(18)
Br1 0.2028(16) 0.0698(7) 0.0302(4) -0.0142(4) -0.0209(6) -0.0074(7)
Cl1 0.0368(9) 0.0372(9) 0.0417(8) -0.0099(6) -0.0033(6) 0.0024(6)
N1 0.039(3) 0.024(2) 0.028(2) -0.0129(18) -0.0038(19) -0.0005(19)
N2 0.057(4) 0.043(3) 0.027(2) -0.013(2) -0.009(2) 0.001(3)
C1 0.042(4) 0.042(4) 0.033(3) -0.016(3) 0.000(3) -0.001(3)
C2 0.041(3) 0.036(3) 0.026(3) -0.012(2) 0.000(2) -0.010(3)
C3 0.039(3) 0.026(3) 0.036(3) -0.005(2) 0.001(2) -0.008(2)
C4 0.054(4) 0.033(4) 0.044(3) -0.021(3) 0.009(3) -0.016(3)
C5 0.026(3) 0.045(4) 0.048(3) -0.018(3) 0.000(3) -0.015(3)
C6 0.043(4) 0.066(5) 0.063(5) -0.030(4) 0.000(3) 0.007(4)
C7 0.056(4) 0.055(4) 0.034(3) -0.022(3) 0.008(3) -0.018(3)
C8 0.054(5) 0.037(4) 0.049(4) -0.002(3) -0.006(3) 0.001(3)
C9 0.090(6) 0.044(5) 0.069(5) -0.036(4) 0.013(5) -0.020(4)
C10 0.054(5) 0.102(7) 0.054(4) -0.039(5) -0.011(4) -0.026(4)
C11 0.055(4) 0.035(4) 0.033(3) -0.016(3) -0.002(3) -0.009(3)
C12 0.056(4) 0.041(4) 0.041(3) -0.023(3) 0.000(3) -0.010(3)
C13 0.067(5) 0.023(3) 0.050(4) -0.017(3) 0.001(3) -0.007(3)
C14 0.049(4) 0.029(3) 0.035(3) -0.011(2) -0.007(3) 0.000(3)
C15 0.039(3) 0.025(3) 0.029(3) -0.011(2) -0.003(2) 0.001(2)
C16 0.037(3) 0.029(3) 0.029(3) -0.010(2) -0.007(2) 0.004(2)
C17 0.035(3) 0.029(3) 0.030(3) -0.013(2) 0.002(2) -0.003(2)
C18 0.059(4) 0.036(4) 0.036(3) -0.019(3) 0.002(3) -0.006(3)
C19 0.077(5) 0.052(5) 0.035(3) -0.028(3) 0.000(3) -0.007(4)
C20 0.081(5) 0.046(4) 0.024(3) -0.011(3) -0.008(3) -0.005(4)

loop_
_atom_type_symbol
_atom_type_description
_atom_type_scat_dispersion_real
_atom_type_scat_dispersion_imag
_atom_type_scat_source
C C 0.0033 0.0016 'International Tables Vol C Tables 4.2.6.8 and 6.1.1.4'
H H 0.0000 0.0000 'International Tables Vol C Tables 4.2.6.8 and 6.1.1.4'
N N 0.0061 0.0033 'International Tables Vol C Tables 4.2.6.8 and 6.1.1.4'
Cl Cl 0.1484 0.1585 'International Tables Vol C Tables 4.2.6.8 and 6.1.1.4'
Br Br -0.2901 2.4595 'International Tables Vol C Tables 4.2.6.8 and 6.1.1.4'
Rh Rh -1.1178 0.9187 'International Tables Vol C Tables 4.2.6.8 and 6.1.1.4'

loop_
_geom_angle_atom_site_label_1
_geom_angle_atom_site_label_2
_geom_angle_atom_site_label_3
_geom_angle
_geom_angle_site_symmetry_1
_geom_angle_site_symmetry_3
_geom_angle_publ_flag
C17 Rh1 N1 78.6(2) . . ?
C17 Rh1 C1 115.2(2) . . ?
N1 Rh1 C1 98.5(2) . . ?
C17 Rh1 C4 108.0(2) . . ?
N1 Rh1 C4 163.2(2) . . ?
C1 Rh1 C4 64.7(3) . . ?
C17 Rh1 C5 93.6(2) . . ?
N1 Rh1 C5 127.2(2) . . ?
C1 Rh1 C5 38.4(2) . . ?
C4 Rh1 C5 38.8(3) . . ?
C17 Rh1 C3 145.7(2) . . ?
N1 Rh1 C3 135.2(2) . . ?
C1 Rh1 C3 62.6(2) . . ?
C4 Rh1 C3 38.1(2) . . ?
C5 Rh1 C3 63.1(2) . . ?
C17 Rh1 C2 153.1(2) . . ?
N1 Rh1 C2 103.9(2) . . ?
C1 Rh1 C2 37.9(2) . . ?
C4 Rh1 C2 63.0(2) . . ?
C5 Rh1 C2 63.1(2) . . ?
C3 Rh1 C2 36.0(2) . . ?
C17 Rh1 Cl1 89.30(18) . . ?
N1 Rh1 Cl1 89.55(15) . . ?
C1 Rh1 Cl1 155.21(17) . . ?
C4 Rh1 Cl1 105.7(2) . . ?
C5 Rh1 Cl1 142.97(19) . . ?
C3 Rh1 Cl1 95.36(17) . . ?
C2 Rh1 Cl1 117.36(16) . . ?
C11 N1 C15 118.4(5) . . ?
C11 N1 Rh1 125.4(4) . . ?
C15 N1 Rh1 116.1(4) . . ?
C20 N2 C16 114.6(6) . . ?
C5 C1 C2 108.9(6) . . ?
C5 C1 C6 125.5(6) . . ?
C2 C1 C6 125.3(6) . . ?
C5 C1 Rh1 71.6(4) . . ?
C2 C1 Rh1 76.1(4) . . ?
C6 C1 Rh1 124.2(5) . . ?
C3 C2 C1 106.9(5) . . ?
C3 C2 C7 127.8(6) . . ?
C1 C2 C7 125.2(6) . . ?
C3 C2 Rh1 71.0(3) . . ?
C1 C2 Rh1 66.0(3) . . ?
C7 C2 Rh1 130.4(5) . . ?
C2 C3 C4 109.3(5) . . ?
C2 C3 C8 127.2(6) . . ?
C4 C3 C8 123.5(6) . . ?
C2 C3 Rh1 73.0(3) . . ?
C4 C3 Rh1 67.2(3) . . ?
C8 C3 Rh1 125.4(5) . . ?
C5 C4 C3 107.0(5) . . ?
C5 C4 C9 126.4(7) . . ?
C3 C4 C9 125.6(7) . . ?
C5 C4 Rh1 71.1(4) . . ?
C3 C4 Rh1 74.6(4) . . ?
C9 C4 Rh1 128.1(5) . . ?
C1 C5 C4 107.4(5) . . ?
C1 C5 C10 125.4(7) . . ?
C4 C5 C10 127.2(7) . . ?
C1 C5 Rh1 69.9(4) . . ?
C4 C5 Rh1 70.1(4) . . ?
C10 C5 Rh1 126.4(5) . . ?
C1 C6 H6A 109.6 . . ?
C1 C6 H6B 109.2 . . ?
H6A C6 H6B 109.5 . . ?
C1 C6 H6C 109.6 . . ?
H6A C6 H6C 109.5 . . ?
H6B C6 H6C 109.5 . . ?
C2 C7 H7A 109.4 . . ?
C2 C7 H7B 109.6 . . ?
H7A C7 H7B 109.5 . . ?
C2 C7 H7C 109.4 . . ?
H7A C7 H7C 109.5 . . ?
H7B C7 H7C 109.5 . . ?
C3 C8 H8A 109.6 . . ?
C3 C8 H8B 109.5 . . ?
H8A C8 H8B 109.5 . . ?
C3 C8 H8C 109.4 . . ?
H8A C8 H8C 109.5 . . ?
H8B C8 H8C 109.5 . . ?
C4 C9 H9A 109.4 . . ?
C4 C9 H9B 109.5 . . ?
H9A C9 H9B 109.5 . . ?
C4 C9 H9C 109.5 . . ?
H9A C9 H9C 109.5 . . ?
H9B C9 H9C 109.5 . . ?
C5 C10 H10A 109.5 . . ?
C5 C10 H10B 109.4 . . ?
H10A C10 H10B 109.5 . . ?
C5 C10 H10C 109.5 . . ?
H10A C10 H10C 109.5 . . ?
H10B C10 H10C 109.5 . . ?
N1 C11 C12 123.1(6) . . ?
N1 C11 H11 118.4 . . ?
C12 C11 H11 118.4 . . ?
C11 C12 C13 118.7(6) . . ?
C11 C12 H12 120.6 . . ?
C13 C12 H12 120.6 . . ?
C14 C13 C12 118.7(6) . . ?
C14 C13 H13 120.6 . . ?
C12 C13 H13 120.6 . . ?
C13 C14 C15 119.9(6) . . ?
C13 C14 H14 120.0 . . ?
C15 C14 H14 120.0 . . ?
N1 C15 C14 121.0(5) . . ?
N1 C15 C16 112.8(5) . . ?
C14 C15 C16 126.1(5) . . ?
N2 C16 C17 125.6(6) . . ?
N2 C16 C15 118.1(6) . . ?
C17 C16 C15 116.2(5) . . ?
C16 C17 C18 116.1(5) . . ?
C16 C17 Rh1 115.2(4) . . ?
C18 C17 Rh1 128.7(5) . . ?
C19 C18 C17 119.2(6) . . ?
C19 C18 H18 120.4 . . ?
C17 C18 H18 120.4 . . ?
C20 C19 C18 117.8(6) . . ?
C20 C19 H19 121.1 . . ?
C18 C19 H19 121.1 . . ?
N2 C20 C19 126.5(6) . . ?
N2 C20 Br1 115.3(5) . . ?
C19 C20 Br1 118.1(5) . . ?

loop_
_geom_bond_atom_site_label_1
_geom_bond_atom_site_label_2
_geom_bond_distance
_geom_bond_site_symmetry_2
_geom_bond_publ_flag
Rh1 C17 2.007(6) . ?
Rh1 N1 2.094(5) . ?
Rh1 C1 2.137(7) . ?
Rh1 C4 2.146(7) . ?
Rh1 C5 2.159(6) . ?
Rh1 C3 2.245(6) . ?
Rh1 C2 2.270(6) . ?
Rh1 Cl1 2.3896(18) . ?
Br1 C20 1.920(6) . ?
N1 C11 1.342(7) . ?
N1 C15 1.348(7) . ?
N2 C20 1.309(9) . ?
N2 C16 1.348(8) . ?
C1 C5 1.414(9) . ?
C1 C2 1.438(8) . ?
C1 C6 1.494(10) . ?
C2 C3 1.395(9) . ?
C2 C7 1.498(8) . ?
C3 C4 1.438(9) . ?
C3 C8 1.497(9) . ?
C4 C5 1.428(9) . ?
C4 C9 1.495(9) . ?
C5 C10 1.501(9) . ?
C6 H6A 0.9600 . ?
C6 H6B 0.9600 . ?
C6 H6C 0.9600 . ?
C7 H7A 0.9600 . ?
C7 H7B 0.9600 . ?
C7 H7C 0.9600 . ?
C8 H8A 0.9600 . ?
C8 H8B 0.9600 . ?
C8 H8C 0.9600 . ?
C9 H9A 0.9600 . ?
C9 H9B 0.9600 . ?
C9 H9C 0.9600 . ?
C10 H10A 0.9600 . ?
C10 H10B 0.9600 . ?
C10 H10C 0.9600 . ?
C11 C12 1.371(9) . ?
C11 H11 0.9300 . ?
C12 C13 1.384(9) . ?
C12 H12 0.9300 . ?
C13 C14 1.375(9) . ?
C13 H13 0.9300 . ?
C14 C15 1.391(9) . ?
C14 H14 0.9300 . ?
C15 C16 1.462(8) . ?
C16 C17 1.394(8) . ?
C17 C18 1.398(8) . ?
C18 C19 1.386(9) . ?
C18 H18 0.9300 . ?
C19 C20 1.368(11) . ?
C19 H19 0.9300 . ?

loop_
_geom_torsion_atom_site_label_1
_geom_torsion_atom_site_label_2
_geom_torsion_atom_site_label_3
_geom_torsion_atom_site_label_4
_geom_torsion
_geom_torsion_site_symmetry_1
_geom_torsion_site_symmetry_2
_geom_torsion_site_symmetry_3
_geom_torsion_site_symmetry_4
_geom_torsion_publ_flag
C5 C1 C2 C3 -5.2(7) . . . . ?
C6 C1 C2 C3 -178.3(7) . . . . ?
Rh1 C1 C2 C3 59.5(5) . . . . ?
C5 C1 C2 C7 171.6(6) . . . . ?
C6 C1 C2 C7 -1.5(11) . . . . ?
Rh1 C1 C2 C7 -123.7(6) . . . . ?
C5 C1 C2 Rh1 -64.7(4) . . . . ?
C6 C1 C2 Rh1 122.2(8) . . . . ?
C1 C2 C3 C4 1.2(7) . . . . ?
C7 C2 C3 C4 -175.5(6) . . . . ?
Rh1 C2 C3 C4 57.6(4) . . . . ?
C1 C2 C3 C8 -178.2(6) . . . . ?
C7 C2 C3 C8 5.0(11) . . . . ?
Rh1 C2 C3 C8 -121.9(7) . . . . ?
C1 C2 C3 Rh1 -56.3(4) . . . . ?
C7 C2 C3 Rh1 126.9(7) . . . . ?
C2 C3 C4 C5 3.1(7) . . . . ?
C8 C3 C4 C5 -177.4(6) . . . . ?
Rh1 C3 C4 C5 64.2(4) . . . . ?
C2 C3 C4 C9 172.8(7) . . . . ?
C8 C3 C4 C9 -7.7(11) . . . . ?
Rh1 C3 C4 C9 -126.1(8) . . . . ?
C2 C3 C4 Rh1 -61.1(5) . . . . ?
C8 C3 C4 Rh1 118.4(6) . . . . ?
C2 C1 C5 C4 7.1(7) . . . . ?
C6 C1 C5 C4 -179.8(7) . . . . ?
Rh1 C1 C5 C4 -60.4(4) . . . . ?
C2 C1 C5 C10 -171.4(7) . . . . ?
C6 C1 C5 C10 1.7(12) . . . . ?
Rh1 C1 C5 C10 121.0(7) . . . . ?
C2 C1 C5 Rh1 67.6(5) . . . . ?
C6 C1 C5 Rh1 -119.3(7) . . . . ?
C3 C4 C5 C1 -6.3(7) . . . . ?
C9 C4 C5 C1 -175.8(7) . . . . ?
Rh1 C4 C5 C1 60.3(4) . . . . ?
C3 C4 C5 C10 172.2(7) . . . . ?
C9 C4 C5 C10 2.7(11) . . . . ?
Rh1 C4 C5 C10 -121.2(7) . . . . ?
C3 C4 C5 Rh1 -66.6(4) . . . . ?
C9 C4 C5 Rh1 123.9(7) . . . . ?
C15 N1 C11 C12 -2.5(10) . . . . ?
Rh1 N1 C11 C12 178.6(5) . . . . ?
N1 C11 C12 C13 1.1(11) . . . . ?
C11 C12 C13 C14 0.5(11) . . . . ?
C12 C13 C14 C15 -0.6(11) . . . . ?
C11 N1 C15 C14 2.3(9) . . . . ?
Rh1 N1 C15 C14 -178.7(5) . . . . ?
C11 N1 C15 C16 -173.5(5) . . . . ?
Rh1 N1 C15 C16 5.5(7) . . . . ?
C13 C14 C15 N1 -0.8(10) . . . . ?
C13 C14 C15 C16 174.4(7) . . . . ?
C20 N2 C16 C17 1.2(10) . . . . ?
C20 N2 C16 C15 -174.8(6) . . . . ?
N1 C15 C16 N2 178.9(6) . . . . ?
C14 C15 C16 N2 3.4(10) . . . . ?
N1 C15 C16 C17 2.5(8) . . . . ?
C14 C15 C16 C17 -173.0(6) . . . . ?
N2 C16 C17 C18 -4.3(10) . . . . ?
C15 C16 C17 C18 171.8(6) . . . . ?
N2 C16 C17 Rh1 174.3(5) . . . . ?
C15 C16 C17 Rh1 -9.6(7) . . . . ?
C16 C17 C18 C19 2.9(10) . . . . ?
Rh1 C17 C18 C19 -175.4(6) . . . . ?
C17 C18 C19 C20 1.0(12) . . . . ?
C16 N2 C20 C19 3.6(12) . . . . ?
C16 N2 C20 Br1 -178.5(5) . . . . ?
C18 C19 C20 N2 -4.7(14) . . . . ?
C18 C19 C20 Br1 177.4(6) . . . . ?
